data_8101452
loop_
_publ_author_name
'Nesper, Reinhard'
'Z\"urcher, Fabio'

_publ_section_title
;
Crystal structure of pentabarium trigermanide, Ba~5~Ge~3~
;
_journal_issue 1
_journal_name_full 'Zeitschrift f\"ur Kristallographie - New Crystal Structures'
_journal_page_first 22
_journal_page_last 22
_journal_volume 214
_journal_year 1999
_chemical_formula_moiety Ba5Ge3
_chemical_formula_sum 'Ba5 Ge3'
_chemical_formula_weight 904.47
_space_group_IT_number 130
_symmetry_cell_setting tetragonal
_symmetry_space_group_name_Hall '-P 4a 2ac'
_symmetry_space_group_name_H-M 'P 4/n c c :2'
_cell_angle_alpha 90.00
_cell_angle_beta 90.00
_cell_angle_gamma 90.00
_cell_formula_units_Z 4
_cell_length_a 8.519(4)
_cell_length_b 8.519(4)
_cell_length_c 16.554(8)
_cell_measurement_temperature 298(2)
_cell_volume 1201(1)
_diffrn_ambient_temperature 298(2)
_exptl_crystal_density_diffrn 5.001
_refine_ls_R_factor_obs 0.0446
_refine_ls_wR_factor_obs 0.0891
_cod_original_sg_symbol_H-M 'P 4/n c c'
_cod_database_code 8101452

loop_
_symmetry_equiv_pos_as_xyz
'x, y, z'
'-x+1/2, -y+1/2, z'
'-y+1/2, x, z'
'y, -x+1/2, z'
'-x, y+1/2, -z+1/2'
'x+1/2, -y, -z+1/2'
'y+1/2, x+1/2, -z+1/2'
'-y, -x, -z+1/2'
'-x, -y, -z'
'x-1/2, y-1/2, -z'
'y-1/2, -x, -z'
'-y, x-1/2, -z'
'x, -y-1/2, z-1/2'
'-x-1/2, y, z-1/2'
'-y-1/2, -x-1/2, z-1/2'
'y, x, z-1/2'

loop_
_atom_site_aniso_label
_atom_site_aniso_U_11
_atom_site_aniso_U_22
_atom_site_aniso_U_33
_atom_site_aniso_U_23
_atom_site_aniso_U_13
_atom_site_aniso_U_12
Ba1 0.0255(4) 0.0255(4) 0.0590(11) 0.000 0.000 0.000
Ba2 0.0247(3) 0.0256(3) 0.0269(3) -0.0039(3) -0.0039(3) 0.0011(2)
Ge1 0.0263(7) 0.0263(7) 0.0251(14) 0.000 0.000 0.000
Ge2 0.0192(4) 0.0192(4) 0.0248(8) -0.0004(5) -0.0004(5) 0.0010(6)

loop_
_atom_site_label
_atom_site_type_symbol
_atom_site_fract_x
_atom_site_fract_y
_atom_site_fract_z
_atom_site_U_iso_or_equiv
_atom_site_thermal_displace_type
_atom_site_occupancy
_atom_site_calc_flag
_atom_site_refinement_flags
_atom_site_disorder_group
Ba1 Ba 0.2500 0.2500 0.22963(11) 0.0367(4) Uani 1 d S .
Ba2 Ba 0.58295(7) 0.06512(7) 0.10416(4) 0.02576(19) Uani 1 d . .
Ge1 Ge 0.2500 0.2500 0.00811(15) 0.0259(5) Uani 1 d S .
Ge2 Ge 0.85635(13) 0.14365(13) 0.2500 0.0211(3) Uani 1 d S .

loop_
_geom_bond_atom_site_label_1
_geom_bond_atom_site_label_2
_geom_bond_distance
_geom_bond_site_symmetry_2
_geom_bond_publ_flag
Ba1 Ge2 3.4899(8) 3_545 ?
Ba1 Ge2 3.4900(8) 1_455 ?
Ba1 Ge2 3.4900(8) 2_655 ?
Ba1 Ge2 3.4900(8) 4_565 ?
Ba1 Ge1 3.667(3) . ?
Ba1 Ba2 3.8522(13) 4 ?
Ba1 Ba2 3.8522(13) . ?
Ba1 Ba2 3.8522(13) 2 ?
Ba1 Ba2 3.8523(13) 3 ?
Ba1 Ba2 4.0989(15) 6_455 ?
Ba1 Ba2 4.0989(15) 7_545 ?
Ba1 Ba2 4.0990(15) 8_565 ?
Ba1 Ba2 4.0990(15) 5_655 ?
Ba1 Ge1 4.610(3) 13_566 ?
Ba1 Ge2 5.2550(13) . ?
Ba1 Ge2 5.2550(13) 4 ?
Ba1 Ge2 5.2551(13) 2 ?
Ba1 Ge2 5.2551(13) 3 ?
Ba2 Ge2 3.4205(9) . ?
Ba2 Ge2 3.5001(9) 2_655 ?
Ba2 Ge1 3.5616(14) 9_655 ?
Ba2 Ge2 3.5662(13) 3_545 ?
Ba2 Ge1 3.6129(13) . ?
Ba2 Ba2 3.8884(14) 9_655 ?
Ba2 Ba1 4.0989(15) 5_645 ?
Ba2 Ba2 4.2453(13) 2_655 ?
Ba2 Ba2 4.2967(9) 4_655 ?
Ba2 Ba2 4.2968(9) 3_545 ?
Ba2 Ba2 4.5719(13) 12_655 ?
Ba2 Ba2 4.5719(13) 11_665 ?
Ba2 Ba2 4.5881(9) 3 ?
Ba2 Ba2 4.5882(9) 4 ?
Ba2 Ba2 4.8332(16) 7_545 ?
Ge1 Ba2 3.5616(14) 9_655 ?
Ge1 Ba2 3.5616(14) 12 ?
Ge1 Ba2 3.5616(14) 11_665 ?
Ge1 Ba2 3.5616(14) 10_565 ?
Ge1 Ba2 3.6129(13) 4 ?
Ge1 Ba2 3.6129(13) 2 ?
Ge1 Ba2 3.6129(13) 3 ?
Ge1 Ba1 4.610(3) 13_565 ?
Ge1 Ge2 5.301(2) 3_545 ?
Ge1 Ge2 5.301(2) 1_455 ?
Ge1 Ge2 5.301(2) 2_655 ?
Ge1 Ge2 5.301(2) 4_565 ?
Ge2 Ge2 2.562(3) 2_655 ?
Ge2 Ba2 3.4206(9) 8_665 ?
Ge2 Ba1 3.4900(8) 5_645 ?
Ge2 Ba1 3.4900(8) 1_655 ?
Ge2 Ba2 3.5002(9) 7_545 ?
Ge2 Ba2 3.5002(9) 2_655 ?
Ge2 Ba2 3.5662(13) 4_655 ?
Ge2 Ba2 3.5662(13) 6 ?
Ge2 Ge2 4.9124(11) 3_545 ?
Ge2 Ge2 4.9125(12) 4_665 ?
Ge2 Ge2 4.9125(11) 4_655 ?
Ge2 Ge2 4.9125(11) 3_645 ?
Ge2 Ba1 5.2551(13) 5_655 ?
Ge2 Ge1 5.301(2) 5_645 ?
Ge2 Ge1 5.301(2) 1_655 ?
